data_1541003
loop_
_publ_author_name
'Stahl, K.'
'Artioli, G.'

_publ_section_title
;
 A neutron powder diffraction study of fully deuterated laumontite
;
_journal_name_full 'European Journal of Mineralogy (1,1989-)'
_journal_page_first 851
_journal_page_last 856
_journal_volume 5
_journal_year 1993
_chemical_formula_sum 'Al8 Ca4 D30.88 O70 Si16'
_chemical_name_systematic 'Ca4 (Al8 Si16 O48) (D2 O)22'
_space_group_IT_number 12
_symmetry_space_group_name_Hall '-C 2y'
_symmetry_space_group_name_H-M 'C 1 2/m 1'
_cell_angle_alpha 90
_cell_angle_beta 110.18
_cell_angle_gamma 90
_cell_formula_units_Z 1
_cell_length_a 14.863
_cell_length_b 13.169
_cell_length_c 7.537
_cell_volume 1384.665
_citation_journal_id_ASTM EJMIER
_cod_data_source_file Stahl_EJMIER_1993_1679.cif
_cod_data_source_block Al8Ca4D30.88O70Si16
_cod_database_code 1541003

loop_
_symmetry_equiv_pos_as_xyz
x,y,z
-x,y,-z
-x,-y,-z
x,-y,z
x+1/2,y+1/2,z
-x+1/2,y+1/2,-z
-x+1/2,-y+1/2,-z
x+1/2,-y+1/2,z

loop_
_atom_site_label
_atom_site_type_symbol
_atom_site_fract_x
_atom_site_fract_y
_atom_site_fract_z
_atom_site_occupancy
_atom_site_U_iso_or_equiv
O11 O-2 0.136 0.1088 0.3535 1 0.0
O1 O-2 0.2558 0.5 0.2224 1 0.0
O4 O-2 0.147 0.3475 0.2065 1 0.0
D2 D+1 0.4369 0.4454 0.0125 0.58 0.0
O3 O-2 0.1369 0.3771 0.5457 1 0.0
Al1 Al+3 0.1342 0.3094 0.7378 1 0.0
O9 O-2 0.3887 0.5 0.0069 1 0.0
D1 D+1 0.5066 0.2943 0.115 0.78 0.0
D3 D+1 0.4359 0.4535 0.137 0.32 0.0
O5 O-2 0.3307 0.3186 0.2589 1 0.0
O6 O-2 0.0448 0.5 0.2729 1 0.0
D7 D+1 0.1228 0.1682 0.2421 0.47 0.0
O10 O-2 0.5 0.4419 0.5 0.5 0.0
D5 D+1 0.0853 0.072 0.4316 0.54 0.0
O8 O-2 0.25 0.1702 0 1 0.0
D6 D+1 0.1562 0.1509 0.4638 0.84 0.0
D4 D+1 0.4529 0.4722 0.3872 0.33 0.0
O2 O-2 0.2061 0.3789 0.9125 1 0.0
Si1 Si+4 0.2361 0.3816 0.1454 1 0.0
Si2 Si+4 0.0805 0.3799 0.3337 1 0.0
O7 O-2 0.0123 0.3095 0.7272 1 0.0
Ca1 Ca+2 0.2603 0.5 0.7288 1 0.0
